data_2215018
loop_
_publ_author_name
'Li, Chuan-Bi'
'Zong, Zhan-Guo'
'Gong, Jie'
'Ng, Seik Weng'

_publ_section_title
;Tetraimidazolium
 bis(imidazole-\k<i>N</i>)di-\m~4~-oxido-tetra-\m~3~-oxido-hexa-\m~2~-oxido-tetradecaoxidooctamolybdate(VI)
 monohydrate
;
_journal_coeditor_code BT2468
_journal_issue 9
_journal_name_full 'Acta Crystallographica Section E'
_journal_page_first m2320
_journal_page_last m2320
_journal_paper_doi 10.1107/S1600536807039189
_journal_volume 63
_journal_year 2007
_chemical_formula_iupac '(C3 H5 N2)4 [Mo8 O26 (C3 H4 N2)2], H2 O'
_chemical_formula_moiety '4(C3 H5 N2 +), C6 H8 Mo8 N4 O26 4-, H2 O'
_chemical_formula_sum 'C18 H30 Mo8 N12 O27'
_chemical_formula_weight 1614.06
_chemical_name_systematic
;
Tetraimidazolium
bis(imidazole-\kN)di-\m~4~-oxido-tetra-\m~3~-oxido-hexa-\m~2~-oxido-\
tetradecaoxido-octamolybdate(VI) monohydrate
;
_space_group_IT_number 2
_symmetry_cell_setting triclinic
_symmetry_space_group_name_Hall '-P 1'
_symmetry_space_group_name_H-M 'P -1'
_atom_sites_solution_hydrogens geom
_atom_sites_solution_primary direct
_atom_sites_solution_secondary difmap
_audit_creation_method SHELXL-97
_cell_angle_alpha 73.4110(10)
_cell_angle_beta 68.5100(10)
_cell_angle_gamma 66.7020(10)
_cell_formula_units_Z 1
_cell_length_a 9.9723(6)
_cell_length_b 10.9891(7)
_cell_length_c 11.0273(7)
_cell_measurement_reflns_used 6997
_cell_measurement_temperature 295(2)
_cell_measurement_theta_max 26.1
_cell_measurement_theta_min 2.6
_cell_volume 1018.67(11)
_computing_cell_refinement 'SAINT (Bruker, 2005)'
_computing_data_collection 'APEX2 (Bruker, 2005)'
_computing_data_reduction SAINT
_computing_molecular_graphics 'X-SEED (Barbour, 2001)'
_computing_publication_material 'publCIF (Westrip, 2007)'
_computing_structure_refinement 'SHELXL97 (Sheldrick, 1997)'
_computing_structure_solution 'SHELXS97 (Sheldrick, 1997)'
_diffrn_ambient_temperature 295(2)
_diffrn_measured_fraction_theta_full 0.989
_diffrn_measured_fraction_theta_max 0.989
_diffrn_measurement_device_type 'Bruker APEXII area-detector'
_diffrn_measurement_method '\f and \w'
_diffrn_radiation_monochromator graphite
_diffrn_radiation_source 'fine-focus sealed tube'
_diffrn_radiation_type MoK\a
_diffrn_radiation_wavelength 0.71073
_diffrn_reflns_av_R_equivalents 0.0185
_diffrn_reflns_av_sigmaI/netI 0.0226
_diffrn_reflns_limit_h_max 12
_diffrn_reflns_limit_h_min -12
_diffrn_reflns_limit_k_max 13
_diffrn_reflns_limit_k_min -13
_diffrn_reflns_limit_l_max 13
_diffrn_reflns_limit_l_min -13
_diffrn_reflns_number 8712
_diffrn_reflns_theta_full 26.07
_diffrn_reflns_theta_max 26.07
_diffrn_reflns_theta_min 2.55
_diffrn_standards_decay_% 0
_diffrn_standards_interval_count 0
_diffrn_standards_interval_time 0
_diffrn_standards_number 0
_exptl_absorpt_coefficient_mu 2.487
_exptl_absorpt_correction_T_max 0.663
_exptl_absorpt_correction_T_min 0.509
_exptl_absorpt_correction_type multi-scan
_exptl_absorpt_process_details '(SADABS; Sheldrick, 1996)'
_exptl_crystal_colour Yellow
_exptl_crystal_density_diffrn 2.631
_exptl_crystal_density_method 'not measured'
_exptl_crystal_description Block
_exptl_crystal_F_000 774
_exptl_crystal_size_max 0.32
_exptl_crystal_size_mid 0.20
_exptl_crystal_size_min 0.18
_refine_diff_density_max 0.562
_refine_diff_density_min -0.527
_refine_ls_extinction_coef 0.0115(4)
_refine_ls_extinction_expression Fc^*^=kFc[1+0.001xFc^2^\l^3^/sin(2\q)]^-1/4^
_refine_ls_extinction_method SHELXL97
_refine_ls_goodness_of_fit_ref 1.026
_refine_ls_hydrogen_treatment constr
_refine_ls_matrix_type full
_refine_ls_number_parameters 335
_refine_ls_number_reflns 4001
_refine_ls_number_restraints 84
_refine_ls_restrained_S_all 1.045
_refine_ls_R_factor_all 0.0206
_refine_ls_R_factor_gt 0.0190
_refine_ls_shift/su_max 0.001
_refine_ls_shift/su_mean 0.000
_refine_ls_structure_factor_coef Fsqd
_refine_ls_weighting_details 'calc w=1/[\s^2^(Fo^2^)+(0.0244P)^2^+1.3243P] where P=(Fo^2^+2Fc^2^)/3'
_refine_ls_weighting_scheme calc
_refine_ls_wR_factor_gt 0.0492
_refine_ls_wR_factor_ref 0.0502
_reflns_number_gt 3818
_reflns_number_total 4001
_reflns_threshold_expression I>2\s(I)
_cod_data_source_file bt2468.cif
_cod_data_source_block I
_cod_original_cell_volume 1018.70(10)
_cod_database_code 2215018
_cod_database_fobs_code 2215018

loop_
_symmetry_equiv_pos_as_xyz
'x, y, z'
'-x, -y, -z'

loop_
_atom_site_type_symbol
_atom_site_label
_atom_site_fract_x
_atom_site_fract_y
_atom_site_fract_z
_atom_site_U_iso_or_equiv
_atom_site_adp_type
_atom_site_calc_flag
_atom_site_refinement_flags
_atom_site_occupancy
_atom_site_disorder_assembly
_atom_site_disorder_group
Mo Mo1 0.66852(3) 0.39691(3) 0.78701(2) 0.02253(8) Uani d . 1 . .
Mo Mo2 0.68776(3) 0.69805(2) 0.70065(2) 0.02160(8) Uani d . 1 . .
Mo Mo3 0.90982(3) 0.78651(2) 0.41399(2) 0.02006(7) Uani d . 1 . .
Mo Mo4 0.85357(2) 0.48189(2) 0.46941(2) 0.01675(7) Uani d . 1 . .
O O1 0.7212(3) 0.2601(2) 0.9016(2) 0.0378(5) Uani d . 1 . .
O O2 0.4752(2) 0.4615(3) 0.8447(2) 0.0391(5) Uani d . 1 . .
O O3 0.7318(2) 0.5242(2) 0.81780(19) 0.0260(4) Uani d . 1 . .
O O4 0.6743(2) 0.54871(19) 0.60330(18) 0.0202(4) Uani d . 1 . .
O O5 0.4939(2) 0.7582(2) 0.7651(2) 0.0347(5) Uani d . 1 . .
O O6 0.7564(3) 0.7744(2) 0.7672(2) 0.0344(5) Uani d . 1 . .
O O7 0.7015(2) 0.80454(19) 0.52633(19) 0.0226(4) Uani d . 1 . .
O O8 0.9465(2) 0.8797(2) 0.4910(2) 0.0306(5) Uani d . 1 . .
O O9 0.8773(3) 0.8888(2) 0.2709(2) 0.0339(5) Uani d . 1 . .
O O10 0.8527(2) 0.62994(19) 0.35338(19) 0.0229(4) Uani d . 1 . .
O O11 1.1133(2) 0.66457(19) 0.35825(18) 0.0213(4) Uani d . 1 . .
O O12 1.0724(2) 0.39639(18) 0.43058(18) 0.0195(4) Uani d . 1 . .
O O13 0.8008(2) 0.3943(2) 0.4009(2) 0.0262(4) Uani d . 1 . .
O O1w 0.3555(4) 1.0254(4) 0.8580(3) 0.0679(9) Uani d P 0.50 A -1
H H1w1 0.3986 0.9668 0.8068 0.102 Uiso d P 0.50 B -1
H H1w2 0.2719 1.0777 0.8417 0.102 Uiso d P 0.50 C -1
N N1 0.6259(3) 0.2831(2) 0.6778(2) 0.0260(5) Uani d . 1 . .
N N2 0.5113(3) 0.2301(3) 0.5761(3) 0.0368(6) Uani d . 1 . .
H H2n 0.4468 0.2366 0.5392 0.044 Uiso calc R 1 . .
N N3 0.1740(3) 0.7977(3) 0.8697(3) 0.0374(6) Uani d . 1 . .
H H3n 0.2508 0.7723 0.8983 0.045 Uiso calc R 1 . .
N N4 0.0393(3) 0.8412(3) 0.7417(3) 0.0415(7) Uani d . 1 . .
H H4n 0.0137 0.8491 0.6736 0.050 Uiso calc R 1 . .
C C1 0.7039(3) 0.1532(3) 0.6544(3) 0.0318(7) Uani d . 1 . .
H H1 0.7924 0.0974 0.6771 0.038 Uiso calc R 1 . .
C C2 0.6319(4) 0.1197(3) 0.5934(3) 0.0348(7) Uani d . 1 . .
H H2 0.6593 0.0372 0.5682 0.042 Uiso calc R 1 . .
C C3 0.5111(4) 0.3266(3) 0.6266(4) 0.0359(7) Uani d . 1 . .
H H3 0.4401 0.4126 0.6260 0.043 Uiso calc R 1 . .
C C4 0.0271(4) 0.8470(4) 0.9408(3) 0.0416(8) Uani d . 1 . .
H H4 -0.0082 0.8596 1.0284 0.050 Uiso calc R 1 . .
C C5 -0.0579(4) 0.8742(4) 0.8598(4) 0.0424(8) Uani d . 1 . .
H H5 -0.1636 0.9091 0.8810 0.051 Uiso calc R 1 . .
C C6 0.1799(4) 0.7951(4) 0.7497(4) 0.0424(8) Uani d . 1 . .
H H6 0.2679 0.7657 0.6821 0.051 Uiso calc R 1 . .
N N5 0.3555(4) 1.0254(4) 0.8580(3) 0.0679(9) Uani d PDU 0.50 D -2
H H5n 0.3196 0.9993 0.8148 0.081 Uiso calc PR 0.50 D -2
N N6 0.4811(8) 1.0259(7) 0.9896(8) 0.041(2) Uani d PDU 0.50 D -2
H H6n 0.5364 0.9982 1.0414 0.049 Uiso calc PR 0.50 D -2
C C7 0.3365(6) 1.1560(6) 0.8651(5) 0.0470(18) Uani d PDU 0.50 D -2
H H7 0.2792 1.2331 0.8211 0.056 Uiso calc PR 0.50 D -2
C C8 0.4124(7) 1.1557(6) 0.9444(6) 0.0411(16) Uani d PDU 0.50 D -2
H H8 0.4167 1.2306 0.9642 0.049 Uiso calc PR 0.50 D -2
C C9 0.4474(7) 0.9492(6) 0.9394(6) 0.0488(18) Uani d PDU 0.50 D -2
H H9 0.4814 0.8558 0.9567 0.059 Uiso calc PR 0.50 D -2
N N7 0.9672(17) 0.4876(9) 0.9137(14) 0.050(3) Uani d PDU 0.50 E -3
H H7n 0.9340 0.4812 0.8557 0.060 Uiso calc PR 0.50 E -3
N N8 1.1196(12) 0.4892(9) 1.0082(13) 0.039(2) Uani d PDU 0.50 E -3
H H8n 1.2000 0.4842 1.0223 0.047 Uiso calc PR 0.50 E -3
C C10 0.8828(10) 0.5156(13) 1.0355(17) 0.056(4) Uani d PDU 0.50 E -3
H H10 0.7784 0.5313 1.0716 0.067 Uiso calc PR 0.50 E -3
C C11 0.978(2) 0.5166(13) 1.0951(8) 0.056(4) Uani d PDU 0.50 E -3
H H11 0.9520 0.5331 1.1804 0.067 Uiso calc PR 0.50 E -3
C C12 1.1117(12) 0.4716(7) 0.8992(9) 0.053(2) Uani d PDU 0.50 E -3
H H12 1.1931 0.4514 0.8240 0.064 Uiso calc PR 0.50 E -3

loop_
_atom_site_aniso_label
_atom_site_aniso_U_11
_atom_site_aniso_U_22
_atom_site_aniso_U_33
_atom_site_aniso_U_12
_atom_site_aniso_U_13
_atom_site_aniso_U_23
Mo1 0.01925(13) 0.03160(14) 0.02000(13) -0.01112(10) -0.00580(9) -0.00471(10)
Mo2 0.01642(12) 0.02691(14) 0.02408(13) -0.00400(9) -0.00577(9) -0.01252(10)
Mo3 0.01810(12) 0.01817(13) 0.02476(13) -0.00365(9) -0.00905(9) -0.00422(9)
Mo4 0.01450(12) 0.01969(12) 0.01785(12) -0.00303(9) -0.00688(9) -0.00644(9)
O1 0.0425(13) 0.0477(14) 0.0291(11) -0.0227(11) -0.0158(10) 0.0037(10)
O2 0.0244(11) 0.0538(15) 0.0419(13) -0.0139(10) -0.0021(10) -0.0201(11)
O3 0.0255(10) 0.0355(11) 0.0226(10) -0.0108(9) -0.0097(8) -0.0082(8)
O4 0.0154(9) 0.0242(10) 0.0222(9) -0.0034(7) -0.0066(7) -0.0083(8)
O5 0.0207(10) 0.0409(13) 0.0418(13) -0.0046(9) -0.0047(9) -0.0190(10)
O6 0.0366(12) 0.0411(13) 0.0371(12) -0.0132(10) -0.0143(10) -0.0175(10)
O7 0.0172(9) 0.0214(10) 0.0291(10) -0.0010(7) -0.0102(8) -0.0069(8)
O8 0.0271(11) 0.0294(11) 0.0406(12) -0.0084(9) -0.0106(9) -0.0133(9)
O9 0.0367(12) 0.0287(11) 0.0356(12) -0.0091(9) -0.0180(10) 0.0035(9)
O10 0.0234(10) 0.0236(10) 0.0233(10) -0.0050(8) -0.0100(8) -0.0055(8)
O11 0.0181(9) 0.0243(10) 0.0214(9) -0.0056(8) -0.0069(7) -0.0038(8)
O12 0.0157(9) 0.0218(9) 0.0208(9) -0.0029(7) -0.0061(7) -0.0070(7)
O13 0.0267(10) 0.0281(11) 0.0299(11) -0.0073(8) -0.0120(8) -0.0110(8)
O1w 0.0488(19) 0.081(3) 0.068(2) -0.0181(17) -0.0152(16) -0.0111(19)
N1 0.0218(12) 0.0279(13) 0.0307(13) -0.0075(10) -0.0113(10) -0.0047(10)
N2 0.0321(14) 0.0407(16) 0.0495(17) -0.0065(12) -0.0253(13) -0.0146(13)
N3 0.0322(14) 0.0409(16) 0.0471(17) -0.0132(12) -0.0201(13) -0.0052(13)
N4 0.0448(17) 0.0482(17) 0.0431(17) -0.0137(14) -0.0205(14) -0.0161(14)
C1 0.0243(15) 0.0256(15) 0.0468(19) -0.0036(12) -0.0169(14) -0.0055(13)
C2 0.0321(16) 0.0300(16) 0.0441(19) -0.0080(13) -0.0101(14) -0.0132(14)
C3 0.0298(16) 0.0322(17) 0.052(2) -0.0018(13) -0.0240(15) -0.0125(15)
C4 0.045(2) 0.053(2) 0.0300(17) -0.0220(17) -0.0085(15) -0.0072(15)
C5 0.0315(17) 0.050(2) 0.050(2) -0.0112(15) -0.0137(15) -0.0144(17)
C6 0.0357(18) 0.048(2) 0.048(2) -0.0140(16) -0.0065(16) -0.0211(17)
N5 0.0488(19) 0.081(3) 0.068(2) -0.0181(17) -0.0152(16) -0.0111(19)
N6 0.031(4) 0.061(6) 0.031(3) -0.016(4) -0.014(3) 0.000(4)
C7 0.034(3) 0.058(4) 0.036(4) -0.013(3) -0.004(3) 0.001(3)
C8 0.042(4) 0.043(4) 0.037(3) -0.020(3) 0.000(3) -0.009(3)
C9 0.050(4) 0.043(4) 0.049(4) -0.023(3) 0.005(3) -0.017(3)
N7 0.044(5) 0.071(5) 0.055(6) -0.024(5) -0.033(5) -0.006(4)
N8 0.046(5) 0.050(4) 0.037(5) -0.021(3) -0.025(4) -0.006(4)
C10 0.047(5) 0.073(6) 0.050(8) -0.030(5) 0.004(5) -0.021(6)
C11 0.051(8) 0.092(7) 0.030(4) -0.025(6) -0.010(5) -0.016(4)
C12 0.045(5) 0.087(6) 0.034(5) -0.025(4) -0.014(4) -0.012(4)

loop_
_atom_type_symbol
_atom_type_description
_atom_type_scat_dispersion_real
_atom_type_scat_dispersion_imag
_atom_type_scat_source
C C 0.0033 0.0016 'International Tables Vol C Tables 4.2.6.8 and 6.1.1.4'
H H 0.0000 0.0000 'International Tables Vol C Tables 4.2.6.8 and 6.1.1.4'
N N 0.0061 0.0033 'International Tables Vol C Tables 4.2.6.8 and 6.1.1.4'
O O 0.0106 0.0060 'International Tables Vol C Tables 4.2.6.8 and 6.1.1.4'
Mo Mo -1.6832 0.6857 'International Tables Vol C Tables 4.2.6.8 and 6.1.1.4'

loop_
_geom_angle_atom_site_label_1
_geom_angle_atom_site_label_2
_geom_angle_atom_site_label_3
_geom_angle_site_symmetry_1
_geom_angle_site_symmetry_3
_geom_angle
O2 Mo1 O1 . . 105.35(12)
O2 Mo1 O3 . . 101.92(10)
O1 Mo1 O3 . . 102.68(10)
O2 Mo1 O11 . 2_766 156.67(10)
O1 Mo1 O11 . 2_766 92.44(10)
O3 Mo1 O11 . 2_766 88.40(8)
O2 Mo1 N1 . . 85.71(10)
O1 Mo1 N1 . . 93.59(10)
O3 Mo1 N1 . . 159.31(9)
O11 Mo1 N1 2_766 . 78.10(8)
O2 Mo1 O4 . . 92.04(10)
O1 Mo1 O4 . . 162.36(9)
O3 Mo1 O4 . . 75.99(8)
O11 Mo1 O4 2_766 . 69.99(7)
N1 Mo1 O4 . . 84.62(8)
O6 Mo2 O5 . . 104.82(11)
O6 Mo2 O7 . . 101.14(10)
O5 Mo2 O7 . . 97.72(10)
O6 Mo2 O3 . . 96.44(10)
O5 Mo2 O3 . . 99.64(10)
O7 Mo2 O3 . . 151.18(8)
O6 Mo2 O4 . . 161.32(9)
O5 Mo2 O4 . . 92.62(9)
O7 Mo2 O4 . . 82.71(7)
O3 Mo2 O4 . . 73.70(7)
O6 Mo2 O12 . 2_766 90.97(9)
O5 Mo2 O12 . 2_766 163.23(9)
O7 Mo2 O12 . 2_766 73.26(7)
O3 Mo2 O12 . 2_766 83.85(8)
O4 Mo2 O12 . 2_766 72.49(6)
O8 Mo3 O9 . . 105.42(11)
O8 Mo3 O11 . . 98.40(9)
O9 Mo3 O11 . . 104.31(10)
O8 Mo3 O7 . . 96.66(9)
O9 Mo3 O7 . . 101.11(10)
O11 Mo3 O7 . . 145.67(8)
O8 Mo3 O12 . 2_766 96.90(9)
O9 Mo3 O12 . 2_766 157.63(9)
O11 Mo3 O12 . 2_766 73.43(7)
O7 Mo3 O12 . 2_766 74.25(7)
O8 Mo3 O10 . . 167.65(9)
O9 Mo3 O10 . . 86.49(9)
O11 Mo3 O10 . . 81.41(7)
O7 Mo3 O10 . . 77.49(7)
O12 Mo3 O10 2_766 . 71.14(7)
O13 Mo4 O10 . . 103.16(9)
O13 Mo4 O4 . . 102.77(9)
O10 Mo4 O4 . . 100.08(9)
O13 Mo4 O12 . . 103.31(9)
O10 Mo4 O12 . . 97.93(8)
O4 Mo4 O12 . . 143.81(8)
O13 Mo4 O11 . 2_766 97.64(9)
O10 Mo4 O11 . 2_766 159.11(8)
O4 Mo4 O11 . 2_766 76.84(8)
O12 Mo4 O11 . 2_766 75.20(8)
O13 Mo4 O12 . 2_766 179.16(8)
O10 Mo4 O12 . 2_766 77.66(7)
O4 Mo4 O12 . 2_766 76.85(7)
O12 Mo4 O12 . 2_766 76.72(8)
O11 Mo4 O12 2_766 2_766 81.54(7)
Mo1 O3 Mo2 . . 113.87(9)
Mo4 O4 Mo1 . . 109.41(8)
Mo4 O4 Mo2 . . 113.61(8)
Mo1 O4 Mo2 . . 92.07(7)
Mo2 O7 Mo3 . . 114.32(9)
Mo4 O10 Mo3 . . 114.67(9)
Mo3 O11 Mo4 . 2_766 105.25(8)
Mo3 O11 Mo1 . 2_766 151.90(10)
Mo4 O11 Mo1 2_766 2_766 102.74(8)
Mo4 O12 Mo3 . 2_766 101.61(8)
Mo4 O12 Mo2 . 2_766 154.72(10)
Mo3 O12 Mo2 2_766 2_766 92.40(7)
Mo4 O12 Mo4 . 2_766 103.28(8)
Mo3 O12 Mo4 2_766 2_766 96.46(7)
Mo2 O12 Mo4 2_766 2_766 95.84(6)
H1w1 O1w H1w2 . . 108.5
C3 N1 C1 . . 105.7(3)
C3 N1 Mo1 . . 125.4(2)
C1 N1 Mo1 . . 128.82(19)
C3 N2 C2 . . 108.3(3)
C3 N2 H2n . . 125.8
C2 N2 H2n . . 125.8
C6 N3 C4 . . 109.6(3)
C6 N3 H3n . . 125.2
C4 N3 H3n . . 125.2
C6 N4 C5 . . 108.7(3)
C6 N4 H4n . . 125.6
C5 N4 H4n . . 125.6
C2 C1 N1 . . 109.3(3)
C2 C1 H1 . . 125.4
N1 C1 H1 . . 125.4
C1 C2 N2 . . 106.2(3)
C1 C2 H2 . . 126.9
N2 C2 H2 . . 126.9
N1 C3 N2 . . 110.4(3)
N1 C3 H3 . . 124.8
N2 C3 H3 . . 124.8
C5 C4 N3 . . 106.4(3)
C5 C4 H4 . . 126.8
N3 C4 H4 . . 126.8
C4 C5 N4 . . 107.2(3)
C4 C5 H5 . . 126.4
N4 C5 H5 . . 126.4
N3 C6 N4 . . 108.0(3)
N3 C6 H6 . . 126.0
N4 C6 H6 . . 126.0
C9 N6 C8 . . 108.3(5)
C9 N6 H6n . . 125.8
C8 N6 H6n . . 125.8
C8 C7 H1w2 . . 141.5(5)
C8 C7 H7 . . 124.6
H1w2 C7 H7 . . 91.4
C7 C8 N6 . . 107.0(5)
C7 C8 H8 . . 126.5
N6 C8 H8 . . 126.5
N6 C9 H9 . . 124.3
C12 N7 C10 . . 108.6(6)
C12 N7 H7n . . 125.7
C10 N7 H7n . . 125.7
C12 N8 C11 . . 108.6(5)
C12 N8 H8n . . 125.7
C11 N8 H8n . . 125.7
C11 C10 N7 . . 106.9(5)
C11 C10 H10 . . 126.6
N7 C10 H10 . . 126.6
C10 C11 N8 . . 107.5(5)
C10 C11 H11 . . 126.3
N8 C11 H11 . . 126.3
N8 C12 N7 . . 108.5(6)
N8 C12 H12 . . 125.8
N7 C12 H12 . . 125.8

loop_
_geom_bond_atom_site_label_1
_geom_bond_atom_site_label_2
_geom_bond_site_symmetry_2
_geom_bond_distance
Mo1 O1 . 1.706(2)
Mo1 O2 . 1.704(2)
Mo1 O3 . 1.896(2)
Mo1 O4 . 2.225(2)
Mo1 O11 2_766 2.158(2)
Mo1 N1 . 2.203(2)
Mo2 O3 . 1.964(2)
Mo2 O4 . 2.269(2)
Mo2 O5 . 1.711(2)
Mo2 O6 . 1.699(2)
Mo2 O7 . 1.932(2)
Mo2 O12 2_766 2.292(2)
Mo3 O7 . 1.954(2)
Mo3 O8 . 1.710(2)
Mo3 O9 . 1.713(2)
Mo3 O10 . 2.333(2)
Mo3 O11 . 1.923(2)
Mo3 O12 2_766 2.232(2)
Mo4 O4 . 1.887(2)
Mo4 O10 . 1.759(2)
Mo4 O13 . 1.697(2)
Mo4 O11 2_766 2.146(2)
Mo4 O12 . 1.937(2)
Mo4 O12 2_766 2.402(2)
O1w H1w1 . 0.85
O1w H1w2 . 0.85
N1 C3 . 1.320(4)
N1 C1 . 1.377(4)
N2 C3 . 1.331(4)
N2 C2 . 1.355(4)
N2 H2n . 0.8500
N3 C6 . 1.311(4)
N3 C4 . 1.352(5)
N3 H3n . 0.8500
N4 C6 . 1.317(5)
N4 C5 . 1.355(5)
N4 H4n . 0.8500
C1 C2 . 1.344(4)
C1 H1 . 0.9300
C2 H2 . 0.9300
C3 H3 . 0.9300
C4 C5 . 1.344(5)
C4 H4 . 0.9300
C5 H5 . 0.9300
C6 H6 . 0.9300
N6 C9 . 1.326(8)
N6 C8 . 1.350(7)
N6 H6n . 0.8500
C7 C8 . 1.348(7)
C7 H1w2 . 1.383(7)
C7 H7 . 0.9300
C8 H8 . 0.9300
C9 H9 . 0.9300
N7 C12 . 1.334(8)
N7 C10 . 1.346(8)
N7 H7n . 0.8500
N8 C12 . 1.304(10)
N8 C11 . 1.355(7)
N8 H8n . 0.8500
C10 C11 . 1.345(8)
C10 H10 . 0.9300
C11 H11 . 0.9300
C12 H12 . 0.9300

loop_
_geom_hbond_atom_site_label_D
_geom_hbond_atom_site_label_H
_geom_hbond_atom_site_label_A
_geom_hbond_site_symmetry_A
_geom_hbond_distance_DH
_geom_hbond_distance_HA
_geom_hbond_distance_DA
_geom_hbond_angle_DHA
_geom_hbond_publ_flag
N2 H2n O7 2_666 0.85 2.10 2.926(3) 164 y
N3 H3n O1 2_667 0.85 2.24 2.889(4) 134 y
N4 H4n O8 1_455 0.85 2.25 3.094(4) 178 y
N5 H5n O9 2_676 0.85 2.25 2.866(4) 130 y
N6 H6n O1w 2_677 0.85 1.72 2.556(7) 169 y
N7 H7n O3 . 0.85 2.05 2.760(9) 140 y
N8 H8n O3 2_767 0.85 2.08 2.766(9) 138 y
O1w H1w1 O5 . 0.85 2.22 3.010(4) 154 y
O1w H1w2 O9 2_676 0.85 2.13 2.866(4) 144 y

loop_
_geom_torsion_atom_site_label_1
_geom_torsion_atom_site_label_2
_geom_torsion_atom_site_label_3
_geom_torsion_atom_site_label_4
_geom_torsion_site_symmetry_1
_geom_torsion_site_symmetry_4
_geom_torsion
O2 Mo1 O3 Mo2 . . -70.97(13)
O1 Mo1 O3 Mo2 . . -179.92(11)
O11 Mo1 O3 Mo2 2_766 . 87.93(10)
N1 Mo1 O3 Mo2 . . 39.0(3)
O4 Mo1 O3 Mo2 . . 18.16(9)
O6 Mo2 O3 Mo1 . . 178.21(11)
O5 Mo2 O3 Mo1 . . 71.93(12)
O7 Mo2 O3 Mo1 . . -54.3(2)
O4 Mo2 O3 Mo1 . . -18.00(9)
O12 Mo2 O3 Mo1 2_766 . -91.51(10)
O13 Mo4 O4 Mo1 . . 87.02(10)
O10 Mo4 O4 Mo1 . . -166.87(8)
O12 Mo4 O4 Mo1 . . -48.16(17)
O11 Mo4 O4 Mo1 2_766 . -7.97(7)
O12 Mo4 O4 Mo1 2_766 . -92.20(8)
O13 Mo4 O4 Mo2 . . -171.69(9)
O10 Mo4 O4 Mo2 . . -65.58(10)
O12 Mo4 O4 Mo2 . . 53.13(17)
O11 Mo4 O4 Mo2 2_766 . 93.32(9)
O12 Mo4 O4 Mo2 2_766 . 9.08(8)
O2 Mo1 O4 Mo4 . . -156.55(11)
O1 Mo1 O4 Mo4 . . 13.9(3)
O3 Mo1 O4 Mo4 . . 101.67(10)
O11 Mo1 O4 Mo4 2_766 . 8.21(8)
N1 Mo1 O4 Mo4 . . -71.06(10)
O2 Mo1 O4 Mo2 . . 87.49(9)
O1 Mo1 O4 Mo2 . . -102.1(3)
O3 Mo1 O4 Mo2 . . -14.29(7)
O11 Mo1 O4 Mo2 2_766 . -107.74(8)
N1 Mo1 O4 Mo2 . . 172.98(8)
O6 Mo2 O4 Mo4 . . -38.3(3)
O5 Mo2 O4 Mo4 . . 162.41(11)
O7 Mo2 O4 Mo4 . . 64.96(10)
O3 Mo2 O4 Mo4 . . -98.31(10)
O12 Mo2 O4 Mo4 2_766 . -9.73(8)
O6 Mo2 O4 Mo1 . . 73.9(3)
O5 Mo2 O4 Mo1 . . -85.34(9)
O7 Mo2 O4 Mo1 . . 177.21(7)
O3 Mo2 O4 Mo1 . . 13.94(7)
O12 Mo2 O4 Mo1 2_766 . 102.52(7)
O6 Mo2 O7 Mo3 . . 67.07(12)
O5 Mo2 O7 Mo3 . . 173.91(11)
O3 Mo2 O7 Mo3 . . -59.4(2)
O4 Mo2 O7 Mo3 . . -94.41(10)
O12 Mo2 O7 Mo3 2_766 . -20.57(9)
O8 Mo3 O7 Mo2 . . -74.29(12)
O9 Mo3 O7 Mo2 . . 178.51(11)
O11 Mo3 O7 Mo2 . . 41.28(19)
O12 Mo3 O7 Mo2 2_766 . 21.03(9)
O10 Mo3 O7 Mo2 . . 94.68(10)
O13 Mo4 O10 Mo3 . . 177.47(9)
O4 Mo4 O10 Mo3 . . 71.68(10)
O12 Mo4 O10 Mo3 . . -76.79(10)
O11 Mo4 O10 Mo3 2_766 . -7.8(3)
O12 Mo4 O10 Mo3 2_766 . -2.33(8)
O8 Mo3 O10 Mo4 . . -12.1(4)
O9 Mo3 O10 Mo4 . . -177.03(12)
O11 Mo3 O10 Mo4 . . 77.92(10)
O7 Mo3 O10 Mo4 . . -74.82(10)
O12 Mo3 O10 Mo4 2_766 . 2.59(9)
O8 Mo3 O11 Mo4 . 2_766 79.29(10)
O9 Mo3 O11 Mo4 . 2_766 -172.35(9)
O7 Mo3 O11 Mo4 . 2_766 -35.79(17)
O12 Mo3 O11 Mo4 2_766 2_766 -15.45(7)
O10 Mo3 O11 Mo4 . 2_766 -88.22(8)
O8 Mo3 O11 Mo1 . 2_766 -95.6(2)
O9 Mo3 O11 Mo1 . 2_766 12.7(2)
O7 Mo3 O11 Mo1 . 2_766 149.31(18)
O12 Mo3 O11 Mo1 2_766 2_766 169.6(2)
O10 Mo3 O11 Mo1 . 2_766 96.9(2)
O13 Mo4 O12 Mo3 . 2_766 -79.55(10)
O10 Mo4 O12 Mo3 . 2_766 174.83(8)
O4 Mo4 O12 Mo3 . 2_766 55.51(16)
O11 Mo4 O12 Mo3 2_766 2_766 14.97(7)
O12 Mo4 O12 Mo3 2_766 2_766 99.58(9)
O13 Mo4 O12 Mo2 . 2_766 42.8(2)
O10 Mo4 O12 Mo2 . 2_766 -62.8(2)
O4 Mo4 O12 Mo2 . 2_766 177.84(17)
O11 Mo4 O12 Mo2 2_766 2_766 137.3(2)
O12 Mo4 O12 Mo2 2_766 2_766 -138.1(3)
O13 Mo4 O12 Mo4 . 2_766 -179.13(9)
O10 Mo4 O12 Mo4 . 2_766 75.25(9)
O4 Mo4 O12 Mo4 . 2_766 -44.07(16)
O11 Mo4 O12 Mo4 2_766 2_766 -84.61(8)
O12 Mo4 O12 Mo4 2_766 2_766 0.0
O2 Mo1 N1 C3 . . 34.4(3)
O1 Mo1 N1 C3 . . 139.6(3)
O3 Mo1 N1 C3 . . -78.3(4)
O11 Mo1 N1 C3 2_766 . -128.7(3)
O4 Mo1 N1 C3 . . -58.0(3)
O2 Mo1 N1 C1 . . -141.6(3)
O1 Mo1 N1 C1 . . -36.5(3)
O3 Mo1 N1 C1 . . 105.6(3)
O11 Mo1 N1 C1 2_766 . 55.3(3)
O4 Mo1 N1 C1 . . 125.9(3)
C3 N1 C1 C2 . . -1.9(4)
Mo1 N1 C1 C2 . . 174.7(2)
N1 C1 C2 N2 . . 1.5(4)
C3 N2 C2 C1 . . -0.5(4)
C1 N1 C3 N2 . . 1.6(4)
Mo1 N1 C3 N2 . . -175.2(2)
C2 N2 C3 N1 . . -0.7(4)
C6 N3 C4 C5 . . 0.3(4)
N3 C4 C5 N4 . . -0.2(4)
C6 N4 C5 C4 . . 0.1(4)
C4 N3 C6 N4 . . -0.3(4)
C5 N4 C6 N3 . . 0.1(4)
C9 N6 C8 C7 . . -0.2(5)
C12 N7 C10 C11 . . 0.1(3)
N7 C10 C11 N8 . . 0.0(3)
C12 N8 C11 C10 . . -0.1(5)
C11 N8 C12 N7 . . 0.2(6)
C10 N7 C12 N8 . . -0.2(5)
